data_4061835
loop_
_publ_author_name
'Selent, Detlef'
'Baumann, Wolfgang'
'Kempe, Rhett'
'Spannenberg, Anke'
'R\"ottger, Dirk'
'Wiese, Klaus-Diether'
'B\"orner, Armin'

_publ_section_title
;
 Reactions of a Hydroxy Phosphonite Ligand in the Coordination Sphere
 of Rhodium(I)
;
_journal_issue 21
_journal_name_full Organometallics
_journal_page_first 4265
_journal_page_last 4271
_journal_paper_doi 10.1021/om0204686
_journal_volume 22
_journal_year 2003
_chemical_formula_sum 'C42 H49 Cl O5 P Rh'
_chemical_formula_weight 803.14
_space_group_IT_number 76
_symmetry_cell_setting tetragonal
_symmetry_space_group_name_Hall 'P 4w'
_symmetry_space_group_name_H-M 'P 41'
_cell_angle_alpha 90.00
_cell_angle_beta 90.00
_cell_angle_gamma 90.00
_cell_formula_units_Z 4
_cell_length_a 10.831(2)
_cell_length_b 10.831(2)
_cell_length_c 31.904(6)
_cell_measurement_temperature 200(2)
_cell_volume 3742.7(12)
_diffrn_ambient_temperature 200(2)
_exptl_crystal_density_diffrn 1.425
_refine_ls_R_factor_obs 0.0286
_refine_ls_wR_factor_obs 0.0628
_cod_database_code 4061835

loop_
_symmetry_equiv_pos_as_xyz
'x, y, z'
'-x, -y, z+1/2'
'-y, x, z+1/4'
'y, -x, z+3/4'

loop_
_atom_site_aniso_label
_atom_site_aniso_U_11
_atom_site_aniso_U_22
_atom_site_aniso_U_33
_atom_site_aniso_U_23
_atom_site_aniso_U_13
_atom_site_aniso_U_12
C1 0.025(3) 0.026(3) 0.025(4) -0.007(2) 0.005(3) 0.010(2)
C2 0.025(3) 0.036(3) 0.028(4) -0.004(3) 0.001(3) 0.005(3)
C3 0.041(4) 0.044(4) 0.026(4) 0.002(3) 0.003(3) 0.012(3)
C4 0.045(4) 0.046(4) 0.024(4) -0.010(3) -0.006(3) 0.011(3)
C5 0.034(3) 0.032(3) 0.031(4) 0.000(3) 0.000(3) 0.008(3)
C6 0.030(3) 0.032(3) 0.029(3) -0.008(3) 0.002(3) 0.000(3)
C7 0.033(4) 0.022(3) 0.047(4) -0.001(3) 0.002(3) 0.012(3)
C8 0.017(3) 0.044(4) 0.038(4) -0.002(3) 0.005(3) 0.016(3)
C9 0.014(3) 0.016(3) 0.025(4) -0.005(3) 0.001(2) 0.000(2)
C10 0.008(3) 0.014(3) 0.026(3) 0.003(2) -0.003(2) 0.000(2)
C11 0.024(3) 0.025(3) 0.017(3) -0.002(3) -0.008(2) 0.002(3)
C12 0.020(3) 0.022(3) 0.030(4) -0.002(3) -0.002(3) 0.000(3)
C13 0.021(3) 0.016(3) 0.021(4) 0.004(2) -0.006(2) 0.008(2)
C14 0.018(3) 0.022(3) 0.016(3) 0.003(3) -0.006(3) -0.007(2)
C15 0.024(3) 0.027(3) 0.027(3) 0.004(3) 0.000(3) 0.004(3)
C16 0.049(4) 0.041(4) 0.025(4) -0.008(3) -0.001(3) -0.002(3)
C17 0.019(3) 0.016(3) 0.015(3) -0.003(2) 0.001(2) -0.003(2)
C18 0.024(3) 0.020(3) 0.024(3) -0.004(3) -0.001(3) -0.003(3)
C19 0.031(4) 0.020(3) 0.026(3) 0.000(3) -0.002(3) -0.001(3)
C20 0.032(4) 0.024(3) 0.018(3) -0.005(3) 0.003(3) -0.010(3)
C21 0.021(3) 0.026(3) 0.026(3) -0.006(3) -0.003(3) -0.002(3)
C22 0.020(3) 0.020(3) 0.017(3) -0.007(2) 0.002(3) -0.002(3)
C23 0.039(4) 0.026(3) 0.057(5) 0.012(3) 0.007(3) 0.010(3)
C24 0.024(3) 0.020(3) 0.017(3) 0.000(2) -0.004(2) -0.010(3)
C25 0.024(3) 0.027(3) 0.024(3) 0.007(3) 0.005(2) 0.001(3)
C26 0.051(4) 0.023(4) 0.028(3) 0.000(3) -0.002(3) -0.006(3)
C27 0.041(4) 0.029(4) 0.039(4) -0.007(3) -0.004(3) -0.013(3)
C28 0.033(3) 0.041(4) 0.035(4) -0.005(3) -0.007(3) -0.006(3)
C29 0.032(4) 0.029(3) 0.024(3) 0.002(3) 0.003(3) -0.007(3)
C30 0.018(3) 0.033(4) 0.021(3) -0.005(3) -0.003(3) -0.004(3)
C31 0.024(3) 0.033(4) 0.034(4) -0.005(3) -0.004(3) -0.006(3)
C32 0.023(3) 0.051(4) 0.043(4) -0.012(4) -0.001(3) -0.009(3)
C33 0.026(4) 0.034(4) 0.057(4) -0.017(3) -0.008(3) -0.001(3)
C34 0.039(4) 0.029(4) 0.049(4) 0.005(3) -0.001(3) 0.000(3)
C35 0.019(3) 0.048(4) 0.031(4) 0.002(3) 0.001(3) 0.001(3)
C36 0.042(4) 0.055(5) 0.052(5) 0.010(4) 0.020(3) -0.001(4)
C37 0.032(3) 0.020(3) 0.024(3) 0.002(3) -0.007(3) 0.004(3)
C38 0.043(4) 0.033(4) 0.053(5) 0.029(3) 0.002(3) 0.006(3)
C39 0.036(4) 0.022(3) 0.046(4) -0.003(3) -0.005(3) 0.013(3)
C40 0.029(3) 0.037(4) 0.030(4) 0.003(3) 0.002(3) 0.013(3)
C41 0.048(4) 0.049(4) 0.022(3) 0.008(3) -0.001(3) 0.007(3)
C42 0.038(4) 0.054(4) 0.024(4) 0.007(3) 0.007(3) 0.001(3)
O1 0.022(2) 0.018(2) 0.018(2) 0.0016(15) -0.0042(14) 0.011(2)
O2 0.018(2) 0.022(2) 0.017(2) 0.002(2) 0.002(2) 0.003(2)
O3 0.035(2) 0.023(2) 0.030(2) 0.001(2) 0.001(2) 0.015(2)
O4 0.021(2) 0.020(2) 0.024(2) -0.004(2) 0.002(2) -0.001(2)
O5 0.030(2) 0.042(2) 0.039(3) 0.015(2) 0.010(2) -0.002(2)
P1 0.0150(7) 0.0198(8) 0.0206(9) 0.0004(6) -0.0006(6) 0.0015(6)
Cl1 0.0242(8) 0.0395(9) 0.0409(10) -0.0053(7) 0.0063(7) -0.0052(7)
Rh1 0.0178(2) 0.0200(2) 0.0237(2) -0.0043(2) 0.0007(2) 0.0019(2)

loop_
_atom_site_label
_atom_site_type_symbol
_atom_site_fract_x
_atom_site_fract_y
_atom_site_fract_z
_atom_site_U_iso_or_equiv
_atom_site_thermal_displace_type
_atom_site_occupancy
_atom_site_calc_flag
_atom_site_refinement_flags
_atom_site_disorder_group
C1 C 0.1019(5) 0.2482(5) 0.5042(2) 0.0253(14) Uani 1 d . .
H1 H 0.0903(5) 0.1963(5) 0.4806(2) 0.030 Uiso 1 calc R .
C2 C 0.1634(5) 0.1966(5) 0.5382(2) 0.0294(14) Uani 1 d . .
H2 H 0.1943(5) 0.1151(5) 0.5350(2) 0.035 Uiso 1 calc R .
C3 C 0.1857(5) 0.2597(6) 0.5804(2) 0.037(2) Uani 1 d . .
H3A H 0.1857(5) 0.1964(6) 0.6028(2) 0.044 Uiso 1 calc R .
H3B H 0.1168(5) 0.3174(6) 0.5861(2) 0.044 Uiso 1 calc R .
C4 C 0.3080(6) 0.3313(6) 0.5821(2) 0.038(2) Uani 1 d . .
H4A H 0.3016(6) 0.3958(6) 0.6040(2) 0.046 Uiso 1 calc R .
H4B H 0.3746(6) 0.2739(6) 0.5905(2) 0.046 Uiso 1 calc R .
C5 C 0.3432(6) 0.3912(5) 0.5417(2) 0.0325(15) Uani 1 d . .
H5 H 0.4277(6) 0.3861(5) 0.5339(2) 0.039 Uiso 1 calc R .
C6 C 0.2673(5) 0.4522(5) 0.5149(2) 0.0303(15) Uani 1 d . .
H6 H 0.3029(5) 0.4822(5) 0.4897(2) 0.036 Uiso 1 calc R .
C7 C 0.1313(5) 0.4767(5) 0.5215(2) 0.034(2) Uani 1 d . .
H7A H 0.1105(5) 0.5589(5) 0.5099(2) 0.041 Uiso 1 calc R .
H7B H 0.1136(5) 0.4783(5) 0.5519(2) 0.041 Uiso 1 calc R .
C8 C 0.0508(5) 0.3798(5) 0.5008(2) 0.033(2) Uani 1 d . .
H8A H 0.0412(5) 0.4009(5) 0.4708(2) 0.039 Uiso 1 calc R .
H8B H -0.0322(5) 0.3822(5) 0.5138(2) 0.039 Uiso 1 calc R .
C9 C 0.4871(4) -0.1004(4) 0.4651(2) 0.0183(12) Uani 1 d . .
C10 C 0.5256(4) -0.1067(4) 0.4234(2) 0.0162(12) Uani 1 d . .
C11 C 0.5911(5) -0.2116(5) 0.4115(2) 0.0219(13) Uani 1 d . .
H11 H 0.6148(5) -0.2211(5) 0.3830(2) 0.026 Uiso 1 calc R .
C12 C 0.6228(5) -0.3023(5) 0.4401(2) 0.0240(13) Uani 1 d . .
C13 C 0.5861(4) -0.2894(4) 0.4816(2) 0.0195(13) Uani 1 d . .
H13 H 0.6094(4) -0.3513(4) 0.5012(2) 0.023 Uiso 1 calc R .
C14 C 0.5167(4) -0.1896(4) 0.4957(2) 0.0186(12) Uani 1 d . .
C15 C 0.4844(5) -0.1759(5) 0.5423(2) 0.0257(13) Uani 1 d . .
C16 C 0.5445(6) -0.0588(5) 0.5598(2) 0.038(2) Uani 1 d . .
H16A H 0.5154(6) 0.0131(5) 0.5440(2) 0.057 Uiso 1 calc R .
H16B H 0.6344(6) -0.0653(5) 0.5573(2) 0.057 Uiso 1 calc R .
H16C H 0.5221(6) -0.0493(5) 0.5894(2) 0.057 Uiso 1 calc R .
C17 C 0.4122(4) 0.0710(4) 0.38649(15) 0.0164(12) Uani 1 d . .
C18 C 0.4031(5) 0.1605(4) 0.3545(2) 0.0227(13) Uani 1 d . .
C19 C 0.5082(5) 0.1744(5) 0.3299(2) 0.0258(13) Uani 1 d . .
H19 H 0.5075(5) 0.2343(5) 0.3081(2) 0.031 Uiso 1 calc R .
C20 C 0.6140(5) 0.1045(5) 0.3359(2) 0.0247(13) Uani 1 d . .
C21 C 0.6183(5) 0.0181(5) 0.3670(2) 0.0242(13) Uani 1 d . .
H21 H 0.6915(5) -0.0285(5) 0.3713(2) 0.029 Uiso 1 calc R .
C22 C 0.5146(4) -0.0023(4) 0.3927(2) 0.0189(12) Uani 1 d . .
C23 C 0.7479(5) -0.4779(5) 0.4548(2) 0.041(2) Uani 1 d . .
H23A H 0.7963(5) -0.5408(5) 0.4400(2) 0.061 Uiso 1 calc R .
H23B H 0.6826(5) -0.5181(5) 0.4711(2) 0.061 Uiso 1 calc R .
H23C H 0.8019(5) -0.4313(5) 0.4736(2) 0.061 Uiso 1 calc R .
C24 C 0.1399(5) -0.1260(4) 0.4499(2) 0.0205(13) Uani 1 d . .
C25 C 0.2130(5) -0.2297(5) 0.4459(2) 0.0251(13) Uani 1 d . .
H25 H 0.2966(5) -0.2275(5) 0.4549(2) 0.030 Uiso 1 calc R .
C26 C 0.1645(6) -0.3372(5) 0.4288(2) 0.034(2) Uani 1 d . .
H26 H 0.2144(6) -0.4087(5) 0.4256(2) 0.040 Uiso 1 calc R .
C27 C 0.0426(5) -0.3378(5) 0.4166(2) 0.036(2) Uani 1 d . .
H27 H 0.0080(5) -0.4108(5) 0.4050(2) 0.043 Uiso 1 calc R .
C28 C -0.0312(6) -0.2322(5) 0.4210(2) 0.036(2) Uani 1 d . .
H28 H -0.1152(6) -0.2349(5) 0.4125(2) 0.043 Uiso 1 calc R .
C29 C 0.0166(5) -0.1240(5) 0.4376(2) 0.0286(14) Uani 1 d . .
C30 C -0.0640(5) -0.0120(5) 0.4397(2) 0.0242(13) Uani 1 d . .
C31 C -0.1740(5) -0.0138(5) 0.4617(2) 0.0303(14) Uani 1 d . .
H31 H -0.1973(5) -0.0858(5) 0.4768(2) 0.036 Uiso 1 calc R .
C32 C -0.2505(5) 0.0887(6) 0.4620(2) 0.039(2) Uani 1 d . .
H32 H -0.3241(5) 0.0880(6) 0.4782(2) 0.047 Uiso 1 calc R .
C33 C -0.2202(5) 0.1911(6) 0.4390(2) 0.039(2) Uani 1 d . .
H33 H -0.2746(5) 0.2598(6) 0.4383(2) 0.047 Uiso 1 calc R .
C34 C -0.1115(6) 0.1945(6) 0.4170(2) 0.039(2) Uani 1 d . .
H34 H -0.0894(6) 0.2667(6) 0.4018(2) 0.047 Uiso 1 calc R .
C35 C -0.0330(5) 0.0915(5) 0.4169(2) 0.0329(15) Uani 1 d . .
H35 H 0.0415(5) 0.0932(5) 0.4012(2) 0.039 Uiso 1 calc R .
C36 C 0.8120(6) 0.0441(6) 0.3088(2) 0.050(2) Uani 1 d . .
H36A H 0.8733(6) 0.0702(6) 0.2881(2) 0.075 Uiso 1 calc R .
H36B H 0.7830(6) -0.0393(6) 0.3020(2) 0.075 Uiso 1 calc R .
H36C H 0.8496(6) 0.0440(6) 0.3368(2) 0.075 Uiso 1 calc R .
C37 C 0.2846(5) 0.2331(5) 0.3446(2) 0.0255(13) Uani 1 d . .
C38 C 0.3055(6) 0.3271(6) 0.3083(2) 0.043(2) Uani 1 d . .
H38A H 0.3348(6) 0.2831(6) 0.2833(2) 0.065 Uiso 1 calc R .
H38B H 0.3673(6) 0.3882(6) 0.3168(2) 0.065 Uiso 1 calc R .
H38C H 0.2276(6) 0.3691(6) 0.3018(2) 0.065 Uiso 1 calc R .
C39 C 0.2393(5) 0.3098(5) 0.3819(2) 0.0344(15) Uani 1 d . .
H39A H 0.3052(5) 0.3657(5) 0.3910(2) 0.052 Uiso 1 calc R .
H39B H 0.2168(5) 0.2547(5) 0.4050(2) 0.052 Uiso 1 calc R .
H39C H 0.1670(5) 0.3583(5) 0.3735(2) 0.052 Uiso 1 calc R .
C40 C 0.1837(5) 0.1443(5) 0.3293(2) 0.0321(14) Uani 1 d . .
H40A H 0.2148(5) 0.0964(5) 0.3055(2) 0.048 Uiso 1 calc R .
H40B H 0.1110(5) 0.1917(5) 0.3206(2) 0.048 Uiso 1 calc R .
H40C H 0.1609(5) 0.0881(5) 0.3521(2) 0.048 Uiso 1 calc R .
C41 C 0.5327(6) -0.2847(6) 0.5680(2) 0.040(2) Uani 1 d . .
H41A H 0.4959(6) -0.3614(6) 0.5576(2) 0.060 Uiso 1 calc R .
H41B H 0.5104(6) -0.2731(6) 0.5975(2) 0.060 Uiso 1 calc R .
H41C H 0.6227(6) -0.2892(6) 0.5654(2) 0.060 Uiso 1 calc R .
C42 C 0.3445(5) -0.1716(6) 0.5491(2) 0.039(2) Uani 1 d . .
H42A H 0.3093(5) -0.1028(6) 0.5332(2) 0.058 Uiso 1 calc R .
H42B H 0.3271(5) -0.1600(6) 0.5790(2) 0.058 Uiso 1 calc R .
H42C H 0.3076(5) -0.2493(6) 0.5396(2) 0.058 Uiso 1 calc R .
O1 O 0.4233(3) 0.0052(3) 0.47886(10) 0.0194(8) Uani 1 d . .
O2 O 0.3059(3) 0.0456(3) 0.41123(10) 0.0193(8) Uani 1 d . .
O3 O 0.6938(3) -0.3960(3) 0.42505(11) 0.0294(9) Uani 1 d . .
O4 O 0.1854(3) -0.0182(3) 0.47059(10) 0.0215(8) Uani 1 d . .
O5 O 0.7090(3) 0.1284(4) 0.30831(12) 0.0370(10) Uani 1 d . .
P1 P 0.30082(12) 0.06983(12) 0.46093(4) 0.0185(3) Uani 1 d . .
Cl1 Cl 0.47966(12) 0.30770(14) 0.45762(5) 0.0349(4) Uani 1 d . .
Rh1 Rh 0.29397(4) 0.25396(4) 0.491619(11) 0.02050(12) Uani 1 d . .

loop_
_geom_bond_atom_site_label_1
_geom_bond_atom_site_label_2
_geom_bond_distance
_geom_bond_site_symmetry_2
_geom_bond_publ_flag
C1 C2 1.390(7) . ?
C1 C8 1.533(7) . ?
C1 Rh1 2.120(5) . ?
C2 C3 1.528(8) . ?
C2 Rh1 2.144(5) . ?
C3 C4 1.536(8) . ?
C4 C5 1.492(8) . ?
C5 C6 1.358(8) . ?
C5 Rh1 2.247(6) . ?
C6 C7 1.511(8) . ?
C6 Rh1 2.291(5) . ?
C7 C8 1.516(8) . ?
C9 C10 1.397(7) . ?
C9 O1 1.406(5) . ?
C9 C14 1.410(7) . ?
C10 C11 1.392(7) . ?
C10 C22 1.500(7) . ?
C11 C12 1.382(7) . ?
C12 O3 1.361(6) . ?
C12 C13 1.392(7) . ?
C13 C14 1.391(7) . ?
C14 C15 1.533(8) . ?
C15 C41 1.528(8) . ?
C15 C16 1.531(8) . ?
C15 C42 1.531(8) . ?
C17 C22 1.379(7) . ?
C17 C18 1.411(7) . ?
C17 O2 1.422(6) . ?
C18 C19 1.391(8) . ?
C18 C37 1.538(7) . ?
C19 C20 1.387(8) . ?
C20 C21 1.366(8) . ?
C20 O5 1.377(6) . ?
C21 C22 1.408(7) . ?
C23 O3 1.424(7) . ?
C24 C25 1.380(7) . ?
C24 C29 1.393(7) . ?
C24 O4 1.428(6) . ?
C25 C26 1.389(8) . ?
C26 C27 1.377(8) . ?
C27 C28 1.402(8) . ?
C28 C29 1.386(8) . ?
C29 C30 1.496(8) . ?
C30 C35 1.377(8) . ?
C30 C31 1.384(8) . ?
C31 C32 1.385(8) . ?
C32 C33 1.369(8) . ?
C33 C34 1.371(8) . ?
C34 C35 1.403(8) . ?
C36 O5 1.442(7) . ?
C37 C39 1.532(8) . ?
C37 C40 1.535(8) . ?
C37 C38 1.559(8) . ?
O1 P1 1.605(3) . ?
O2 P1 1.608(4) . ?
O4 P1 1.602(4) . ?
P1 Rh1 2.2229(14) . ?
Cl1 Rh1 2.3581(14) . ?
